data_7134811
loop_
_publ_author_name
'Manoharan, Deepak'
'Bhowmik, Aritra'
'Mishra, Manish Kumar'
'Ghosh, Soumyajit'

_publ_section_title
;
 Water-driven modulation of multiresponsive properties in
 acylhydrazone-based crystals.
;
_journal_issue 65
_journal_name_full 'Chemical communications (Cambridge, England)'
_journal_page_first 12139
_journal_page_last 12142
_journal_paper_doi 10.1039/d5cc01375e
_journal_volume 61
_journal_year 2025
_chemical_formula_moiety 'C24 H15 Br N2 O'
_chemical_formula_sum 'C24 H15 Br N2 O'
_chemical_formula_weight 427.29
_space_group_crystal_system monoclinic
_space_group_IT_number 7
_space_group_name_Hall 'P -2yc'
_space_group_name_H-M_alt 'P 1 c 1'
_atom_sites_solution_hydrogens mixed
_audit_creation_date 2024-10-16
_audit_creation_method
;
Olex2 1.5
(compiled 2024.02.16 svn.r378c4104 for OlexSys, GUI svn.r6928)
;
_audit_update_record
;
2025-03-10 deposited with the CCDC.	2025-06-25 downloaded from the CCDC.
;
_cell_angle_alpha 90
_cell_angle_beta 118.8950(10)
_cell_angle_gamma 90
_cell_formula_units_Z 6
_cell_length_a 24.7055(11)
_cell_length_b 4.9654(2)
_cell_length_c 25.0076(12)
_cell_measurement_reflns_used 7111
_cell_measurement_temperature 100.00
_cell_measurement_theta_max 24.30
_cell_measurement_theta_min 2.83
_cell_volume 2685.8(2)
_computing_cell_refinement 'SAINT V8.40A (Bruker, 2019)'
_computing_data_reduction 'SAINT V8.40A (Bruker, 2019)'
_computing_molecular_graphics 'Olex2 1.5 (Dolomanov et al., 2009)'
_computing_publication_material 'Olex2 1.5 (Dolomanov et al., 2009)'
_computing_structure_refinement 'SHELXL 2019/3 (Sheldrick, 2015)'
_computing_structure_solution 'SHELXT 2014/5 (Sheldrick, 2014)'
_diffrn_ambient_temperature 100.00
_diffrn_measured_fraction_theta_full 0.999
_diffrn_measured_fraction_theta_max 0.999
_diffrn_measurement_device_type 'Bruker APEX-II CCD'
_diffrn_measurement_method '\f and \w scans'
_diffrn_radiation_type MoK\a
_diffrn_radiation_wavelength 0.71073
_diffrn_reflns_av_R_equivalents 0.0903
_diffrn_reflns_av_unetI/netI 0.0833
_diffrn_reflns_Laue_measured_fraction_full 0.999
_diffrn_reflns_Laue_measured_fraction_max 0.999
_diffrn_reflns_limit_h_max 28
_diffrn_reflns_limit_h_min -28
_diffrn_reflns_limit_k_max 5
_diffrn_reflns_limit_k_min -5
_diffrn_reflns_limit_l_max 28
_diffrn_reflns_limit_l_min -29
_diffrn_reflns_number 39248
_diffrn_reflns_point_group_measured_fraction_full 0.997
_diffrn_reflns_point_group_measured_fraction_max 0.997
_diffrn_reflns_theta_full 24.339
_diffrn_reflns_theta_max 24.339
_diffrn_reflns_theta_min 2.458
_diffrn_source_current 1.4
_diffrn_source_power 0.07
_diffrn_source_voltage 50.0
_diffrn_standards_number 0
_exptl_absorpt_coefficient_mu 2.314
_exptl_absorpt_correction_T_max 0.7451
_exptl_absorpt_correction_T_min 0.6098
_exptl_absorpt_correction_type multi-scan
_exptl_absorpt_process_details
;
SADABS-2016/2 (Bruker,2016/2) was used for absorption correction.
wR2(int) was 0.1116 before and 0.0971 after correction.
The Ratio of minimum to maximum transmission is 0.8184.
The \l/2 correction factor is Not present.
;
_exptl_crystal_colour Yellow
_exptl_crystal_density_diffrn 1.585
_exptl_crystal_description Needle
_exptl_crystal_F_000 1296
_exptl_crystal_size_max 0.3
_exptl_crystal_size_mid 0.2
_exptl_crystal_size_min 0.1
_refine_diff_density_max 0.387
_refine_diff_density_min -0.416
_refine_diff_density_rms 0.065
_refine_ls_abs_structure_details
;
 Flack x determined using 3185 quotients [(I+)-(I-)]/[(I+)+(I-)]
 (Parsons, Flack and Wagner, Acta Cryst. B69 (2013) 249-259).
;
_refine_ls_abs_structure_Flack 0.012(6)
_refine_ls_extinction_method none
_refine_ls_goodness_of_fit_ref 0.996
_refine_ls_hydrogen_treatment mixed
_refine_ls_matrix_type full
_refine_ls_number_parameters 769
_refine_ls_number_reflns 8755
_refine_ls_number_restraints 2
_refine_ls_restrained_S_all 0.996
_refine_ls_R_factor_all 0.0513
_refine_ls_R_factor_gt 0.0387
_refine_ls_shift/su_max 0.000
_refine_ls_shift/su_mean 0.000
_refine_ls_structure_factor_coef Fsqd
_refine_ls_weighting_details 'w=1/[\s^2^(Fo^2^)] where P=(Fo^2^+2Fc^2^)/3'
_refine_ls_weighting_scheme calc
_refine_ls_wR_factor_gt 0.0748
_refine_ls_wR_factor_ref 0.0801
_reflns_Friedel_coverage 0.996
_reflns_Friedel_fraction_full 0.995
_reflns_Friedel_fraction_max 0.995
_reflns_number_gt 7549
_reflns_number_total 8755
_reflns_threshold_expression 'I > 2\s(I)'
_cod_data_source_file d5cc01375e8.cif
_cod_data_source_block dm12_ww_a
_cod_depositor_comments 'Adding full bibliography for 7134810--7134812.cif.'
_cod_database_code 7134811
_shelx_shelxl_version_number 2019/3
_shelx_space_group_comment
;
The symmetry employed for this shelxl refinement is uniquely defined
by the following loop, which should always be used as a source of
symmetry information in preference to the above space-group names.
They are only intended as comments.
;
_olex2_refinement_description
;
1. Fixed Uiso
 At 1.2 times of:
  All C(H) groups
2.a Aromatic/amide H refined with riding coordinates:
 C2(H2), C3(H3A), C5(H5), C6(H6), C8(H8), C10(H10), C11(H11), C15(H15),
 C16(H16), C21(H21), C20(H20), C23(H23), C22(H22), C24(H24), C26(H26), C27(H27),
  C29(H29), C30(H30), C32(H32), C34(H34), C35(H35), C39(H39), C40(H40),
 C44(H44), C45(H45), C46(H46), C47(H47), C48(H48), C50(H50), C51(H51), C53(H53),
  C54(H54), C56(H56), C61(H61), C62(H62), C63(H63), C64(H64), C68(H68),
 C69(H69), C70(H70), C71(H71), C72(H72)
;
_olex2_submission_special_instructions 'No special instructions were received'

loop_
_space_group_symop_operation_xyz
'x, y, z'
'x, -y, z+1/2'

loop_
_atom_site_label
_atom_site_type_symbol
_atom_site_fract_x
_atom_site_fract_y
_atom_site_fract_z
_atom_site_U_iso_or_equiv
_atom_site_adp_type
_atom_site_occupancy
_atom_site_site_symmetry_order
_atom_site_calc_flag
_atom_site_refinement_flags_posn
_atom_site_refinement_flags_adp
_atom_site_refinement_flags_occupancy
_atom_site_disorder_assembly
_atom_site_disorder_group
Br1 Br -0.13395(3) 0.51598(14) 0.73792(3) 0.02743(19) Uani 1 1 d . . . . .
N1 N 0.1418(2) 0.4838(11) 0.7317(2) 0.0143(13) Uani 1 1 d . . . . .
H1 H 0.127(3) 0.640(15) 0.727(3) 0.02(2) Uiso 1 1 d . . . . .
C1 C 0.6165(3) 0.4371(13) 0.5697(3) 0.0215(16) Uani 1 1 d . . . . .
Br2 Br 0.54224(3) 0.32923(16) 0.56916(3) 0.0290(2) Uani 1 1 d . . . . .
N2 N 0.1957(2) 0.4340(10) 0.7299(2) 0.0155(12) Uani 1 1 d . . . . .
C2 C 0.6340(3) 0.3068(13) 0.5326(3) 0.0212(17) Uani 1 1 d . . . . .
H2 H 0.608931 0.168205 0.505966 0.025 Uiso 1 1 calc R U . . .
Br3 Br 0.21970(3) 0.72539(16) 0.40277(4) 0.0357(2) Uani 1 1 d . . . . .
N3 N 0.8164(2) 0.4814(10) 0.5648(3) 0.0159(12) Uani 1 1 d . . . . .
H3 H 0.809(4) 0.300(15) 0.567(4) 0.04(2) Uiso 1 1 d . . . . .
C3 C 0.6888(3) 0.3795(13) 0.5344(3) 0.0192(16) Uani 1 1 d . . . . .
H3A H 0.701915 0.286598 0.509500 0.023 Uiso 1 1 calc R U . . .
O004 O 0.7997(2) 0.9182(8) 0.5819(2) 0.0216(11) Uani 1 1 d . . . . .
N4 N 0.8680(2) 0.5499(10) 0.5609(2) 0.0165(12) Uani 1 1 d . . . . .
C4 C 0.7252(3) 0.5873(12) 0.5723(3) 0.0164(16) Uani 1 1 d . . . . .
O005 O 0.1171(2) 0.0408(8) 0.7217(2) 0.0264(13) Uani 1 1 d . . . . .
N5 N 0.4978(3) 0.7749(11) 0.4052(3) 0.0197(14) Uani 1 1 d . . . . .
H5A H 0.488(4) 0.578(17) 0.400(4) 0.05(3) Uiso 1 1 d . . . . .
C5 C 0.7053(3) 0.7236(12) 0.6086(3) 0.0180(16) Uani 1 1 d . . . . .
H5 H 0.728991 0.868693 0.633820 0.022 Uiso 1 1 calc R U . . .
C6 C 0.6511(3) 0.6474(13) 0.6079(3) 0.0215(17) Uani 1 1 d . . . . .
H6 H 0.637604 0.737015 0.632905 0.026 Uiso 1 1 calc R U . . .
N6 N 0.5519(3) 0.8149(10) 0.4023(3) 0.0209(13) Uani 1 1 d . . . . .
O007 O 0.4756(2) 1.2244(9) 0.3971(3) 0.0355(14) Uani 1 1 d . . . . .
C7 C 0.7835(3) 0.6794(13) 0.5737(3) 0.0174(15) Uani 1 1 d . . . . .
C8 C 0.8952(3) 0.3542(12) 0.5493(3) 0.0156(15) Uani 1 1 d . . . . .
H8 H 0.878249 0.177702 0.542123 0.019 Uiso 1 1 calc R U . . .
C9 C 0.9520(3) 0.4079(12) 0.5473(3) 0.0160(15) Uani 1 1 d . . . . .
C10 C 0.9909(3) 0.6118(12) 0.5848(3) 0.0170(16) Uani 1 1 d . . . . .
H10 H 0.979799 0.706138 0.611113 0.020 Uiso 1 1 calc R U . . .
C13 C 1.0238(3) 0.3352(11) 0.5079(3) 0.0158(15) Uani 1 1 d . . . . .
C12 C 1.0626(3) 0.5449(12) 0.5463(3) 0.0183(16) Uani 1 1 d . . . . .
C11 C 1.0449(3) 0.6795(12) 0.5847(3) 0.0196(17) Uani 1 1 d . . . . .
H11 H 1.070300 0.818579 0.610831 0.024 Uiso 1 1 calc R U . . .
C14 C 0.9691(3) 0.2652(11) 0.5091(3) 0.0137(14) Uani 1 1 d . . . . .
C15 C 0.9315(3) 0.0531(11) 0.4688(3) 0.0153(15) Uani 1 1 d . . . . .
H15 H 0.894488 0.002172 0.468852 0.018 Uiso 1 1 calc R U . . .
C16 C 0.9478(3) -0.0750(13) 0.4308(3) 0.0196(17) Uani 1 1 d . . . . .
H16 H 0.922131 -0.214929 0.405272 0.024 Uiso 1 1 calc R U . . .
C17 C 1.0027(3) -0.0051(12) 0.4282(3) 0.0168(15) Uani 1 1 d . . . . .
C19 C 1.0952(3) 0.2749(12) 0.4658(3) 0.0175(15) Uani 1 1 d . . . . .
C18 C 1.0411(3) 0.2012(11) 0.4679(3) 0.0140(14) Uani 1 1 d . . . . .
C21 C 1.1176(3) 0.6130(13) 0.5436(3) 0.0226(17) Uani 1 1 d . . . . .
H21 H 1.143810 0.750653 0.569601 0.027 Uiso 1 1 calc R U . . .
C20 C 1.1329(3) 0.4878(12) 0.5056(3) 0.0216(16) Uani 1 1 d . . . . .
H20 H 1.169498 0.540240 0.504717 0.026 Uiso 1 1 calc R U . . .
C23 C 1.0738(3) -0.0614(13) 0.3882(3) 0.0236(17) Uani 1 1 d . . . . .
H23 H 1.085103 -0.150467 0.361436 0.028 Uiso 1 1 calc R U . . .
C22 C 1.1108(3) 0.1411(13) 0.4259(3) 0.0211(17) Uani 1 1 d . . . . .
H22 H 1.147353 0.190288 0.424773 0.025 Uiso 1 1 calc R U . . .
C24 C 1.0201(3) -0.1357(13) 0.3893(3) 0.0176(16) Uani 1 1 d . . . . .
H24 H 0.995004 -0.276167 0.363395 0.021 Uiso 1 1 calc R U . . .
C25 C -0.0600(3) 0.4461(12) 0.7351(3) 0.0190(16) Uani 1 1 d . . . . .
C26 C -0.0580(3) 0.2325(12) 0.6999(3) 0.0183(16) Uani 1 1 d . . . . .
H26 H -0.093356 0.123628 0.676866 0.022 Uiso 1 1 calc R U . . .
C27 C -0.0032(3) 0.1831(12) 0.6995(3) 0.0177(16) Uani 1 1 d . . . . .
H27 H -0.000750 0.034962 0.676727 0.021 Uiso 1 1 calc R U . . .
C28 C 0.0486(3) 0.3465(12) 0.7318(3) 0.0145(15) Uani 1 1 d . . . . .
C29 C 0.0450(3) 0.5590(12) 0.7661(3) 0.0171(15) Uani 1 1 d . . . . .
H29 H 0.079925 0.671326 0.788381 0.021 Uiso 1 1 calc R U . . .
C30 C -0.0090(3) 0.6080(12) 0.7681(3) 0.0174(16) Uani 1 1 d . . . . .
H30 H -0.011045 0.752251 0.792013 0.021 Uiso 1 1 calc R U . . .
C31 C 0.1048(3) 0.2750(13) 0.7282(3) 0.0177(16) Uani 1 1 d . . . . .
C32 C 0.2211(3) 0.6346(12) 0.7194(3) 0.0165(15) Uani 1 1 d . . . . .
H32 H 0.202639 0.808093 0.712252 0.020 Uiso 1 1 calc R U . . .
C33 C 0.2795(3) 0.5928(11) 0.7186(3) 0.0139(14) Uani 1 1 d . . . . .
C34 C 0.3191(3) 0.3889(13) 0.7553(3) 0.0171(16) Uani 1 1 d . . . . .
H34 H 0.308182 0.289745 0.781152 0.020 Uiso 1 1 calc R U . . .
C35 C 0.3731(3) 0.3275(12) 0.7550(3) 0.0188(16) Uani 1 1 d . . . . .
H35 H 0.398931 0.188701 0.780924 0.023 Uiso 1 1 calc R U . . .
C36 C 0.3905(3) 0.4671(13) 0.7171(3) 0.0166(16) Uani 1 1 d . . . . .
C37 C 0.3511(3) 0.6760(12) 0.6789(3) 0.0152(15) Uani 1 1 d . . . . .
C38 C 0.2959(3) 0.7457(11) 0.6805(3) 0.0139(14) Uani 1 1 d . . . . .
C39 C 0.2588(3) 0.9602(12) 0.6420(3) 0.0166(15) Uani 1 1 d . . . . .
H39 H 0.222761 1.013042 0.643764 0.020 Uiso 1 1 calc R U . . .
C40 C 0.2736(3) 1.0903(12) 0.6032(3) 0.0179(16) Uani 1 1 d . . . . .
H40 H 0.247790 1.231934 0.578440 0.021 Uiso 1 1 calc R U . . .
C41 C 0.3270(3) 1.0180(12) 0.5990(3) 0.0166(15) Uani 1 1 d . . . . .
C42 C 0.3671(3) 0.8141(11) 0.6381(3) 0.0148(15) Uani 1 1 d . . . . .
C43 C 0.4219(3) 0.7424(12) 0.6365(3) 0.0166(15) Uani 1 1 d . . . . .
C44 C 0.4602(3) 0.5352(13) 0.6759(3) 0.0213(16) Uani 1 1 d . . . . .
H44 H 0.497109 0.488019 0.675231 0.026 Uiso 1 1 calc R U . . .
C45 C 0.4453(3) 0.4062(13) 0.7136(3) 0.0193(16) Uani 1 1 d . . . . .
H45 H 0.472005 0.268775 0.739143 0.023 Uiso 1 1 calc R U . . .
C46 C 0.4355(3) 0.8816(14) 0.5955(3) 0.0233(18) Uani 1 1 d . . . . .
H46 H 0.472597 0.840959 0.594605 0.028 Uiso 1 1 calc R U . . .
C47 C 0.3961(3) 1.0770(13) 0.5564(3) 0.0241(17) Uani 1 1 d . . . . .
H47 H 0.405741 1.163581 0.528126 0.029 Uiso 1 1 calc R U . . .
C48 C 0.3429(3) 1.1460(14) 0.5584(4) 0.0244(18) Uani 1 1 d . . . . .
H48 H 0.316659 1.282374 0.531938 0.029 Uiso 1 1 calc R U . . .
C49 C 0.2950(3) 0.8098(13) 0.4037(3) 0.0213(16) Uani 1 1 d . . . . .
C50 C 0.2983(3) 1.0268(13) 0.3714(3) 0.0233(18) Uani 1 1 d . . . . .
H50 H 0.262908 1.135509 0.348230 0.028 Uiso 1 1 calc R U . . .
C51 C 0.3537(3) 1.0857(13) 0.3729(3) 0.0203(16) Uani 1 1 d . . . . .
H51 H 0.356627 1.238308 0.351470 0.024 Uiso 1 1 calc R U . . .
C52 C 0.4056(3) 0.9223(13) 0.4057(3) 0.0166(16) Uani 1 1 d . . . . .
C53 C 0.4009(3) 0.7039(13) 0.4376(3) 0.0204(16) Uani 1 1 d . . . . .
H53 H 0.435655 0.590248 0.459643 0.025 Uiso 1 1 calc R U . . .
C54 C 0.3459(3) 0.6494(13) 0.4378(3) 0.0228(17) Uani 1 1 d . . . . .
H54 H 0.343266 0.503771 0.461077 0.027 Uiso 1 1 calc R U . . .
C55 C 0.4629(3) 0.9915(12) 0.4031(3) 0.0193(16) Uani 1 1 d . . . . .
C56 C 0.5692(3) 0.6025(13) 0.3849(3) 0.0190(16) Uani 1 1 d . . . . .
H56 H 0.543730 0.446610 0.373639 0.023 Uiso 1 1 calc R U . . .
C57 C 0.6268(3) 0.5956(12) 0.3822(3) 0.0178(16) Uani 1 1 d . . . . .
C58 C 0.6353(3) 0.4040(12) 0.3448(3) 0.0163(15) Uani 1 1 d . . . . .
C59 C 0.6934(3) 0.3915(11) 0.3465(3) 0.0138(15) Uani 1 1 d . . . . .
C61 C 0.7318(3) 0.7544(13) 0.4216(3) 0.0195(16) Uani 1 1 d . . . . .
H61 H 0.763669 0.875051 0.447291 0.023 Uiso 1 1 calc R U . . .
C60 C 0.7432(3) 0.5643(13) 0.3867(3) 0.0171(16) Uani 1 1 d . . . . .
C62 C 0.6753(3) 0.7680(12) 0.4190(3) 0.0166(16) Uani 1 1 d . . . . .
H62 H 0.668827 0.898977 0.442982 0.020 Uiso 1 1 calc R U . . .
C63 C 0.5873(3) 0.2271(12) 0.3029(3) 0.0181(15) Uani 1 1 d . . . . .
H63 H 0.547830 0.232680 0.300751 0.022 Uiso 1 1 calc R U . . .
C64 C 0.5965(3) 0.0550(13) 0.2668(3) 0.0193(16) Uani 1 1 d . . . . .
H64 H 0.563395 -0.056701 0.239598 0.023 Uiso 1 1 calc R U . . .
C65 C 0.6551(3) 0.0353(12) 0.2683(3) 0.0165(15) Uani 1 1 d . . . . .
C66 C 0.7038(3) 0.2070(11) 0.3086(3) 0.0137(14) Uani 1 1 d . . . . .
C67 C 0.7627(3) 0.1904(12) 0.3119(3) 0.0198(16) Uani 1 1 d . . . . .
C68 C 0.8116(3) 0.3617(12) 0.3541(3) 0.0207(16) Uani 1 1 d . . . . .
H68 H 0.851457 0.350108 0.357321 0.025 Uiso 1 1 calc R U . . .
C69 C 0.8017(3) 0.5372(13) 0.3891(3) 0.0198(16) Uani 1 1 d . . . . .
H69 H 0.834897 0.647945 0.416456 0.024 Uiso 1 1 calc R U . . .
C70 C 0.7715(3) 0.0043(13) 0.2744(3) 0.0199(16) Uani 1 1 d . . . . .
H70 H 0.810574 -0.007539 0.275949 0.024 Uiso 1 1 calc R U . . .
C71 C 0.7240(3) -0.1608(13) 0.2356(3) 0.0194(16) Uani 1 1 d . . . . .
H71 H 0.730730 -0.285261 0.210549 0.023 Uiso 1 1 calc R U . . .
C72 C 0.6669(3) -0.1485(13) 0.2325(3) 0.0202(17) Uani 1 1 d . . . . .
H72 H 0.634897 -0.266140 0.205664 0.024 Uiso 1 1 calc R U . . .

loop_
_atom_site_aniso_label
_atom_site_aniso_U_11
_atom_site_aniso_U_22
_atom_site_aniso_U_33
_atom_site_aniso_U_23
_atom_site_aniso_U_13
_atom_site_aniso_U_12
Br1 0.0195(4) 0.0358(4) 0.0324(4) 0.0013(4) 0.0168(3) 0.0026(3)
N1 0.016(3) 0.010(3) 0.022(3) 0.001(2) 0.013(3) 0.003(2)
C1 0.017(4) 0.025(4) 0.019(4) 0.009(3) 0.006(3) 0.003(3)
Br2 0.0172(4) 0.0393(4) 0.0318(5) 0.0084(3) 0.0128(4) 0.0009(3)
N2 0.014(3) 0.013(3) 0.021(3) 0.000(2) 0.010(3) 0.001(2)
C2 0.019(4) 0.017(4) 0.026(5) 0.000(3) 0.010(4) -0.004(3)
Br3 0.0253(5) 0.0408(5) 0.0512(6) -0.0046(4) 0.0266(4) -0.0043(4)
N3 0.016(3) 0.011(3) 0.027(3) 0.003(3) 0.015(3) 0.000(2)
C3 0.024(4) 0.017(3) 0.021(4) 0.002(3) 0.015(4) 0.003(3)
O004 0.026(3) 0.011(2) 0.033(3) -0.002(2) 0.018(3) -0.004(2)
N4 0.019(3) 0.018(3) 0.017(3) 0.000(2) 0.012(3) 0.000(2)
C4 0.019(4) 0.014(3) 0.018(4) 0.004(3) 0.011(3) 0.003(3)
O005 0.034(3) 0.010(2) 0.048(4) -0.001(2) 0.029(3) 0.003(2)
N5 0.017(3) 0.019(3) 0.027(4) -0.002(3) 0.014(3) -0.001(2)
C5 0.021(4) 0.011(3) 0.023(4) 0.002(3) 0.011(3) 0.003(3)
C6 0.024(4) 0.020(4) 0.025(4) 0.006(3) 0.015(4) 0.006(3)
N6 0.020(3) 0.021(3) 0.027(4) -0.001(3) 0.016(3) 0.001(2)
O007 0.038(3) 0.016(3) 0.071(4) -0.002(2) 0.041(3) -0.005(2)
C7 0.023(4) 0.019(4) 0.010(4) 0.002(3) 0.008(3) -0.001(3)
C8 0.021(4) 0.012(3) 0.015(4) -0.002(3) 0.010(3) -0.002(3)
C9 0.015(4) 0.015(3) 0.019(4) 0.006(3) 0.008(3) 0.002(3)
C10 0.020(4) 0.014(3) 0.015(4) -0.001(3) 0.007(4) 0.001(3)
C13 0.017(4) 0.013(3) 0.015(4) 0.004(3) 0.006(3) 0.003(3)
C12 0.015(4) 0.012(3) 0.022(4) 0.002(3) 0.003(3) 0.000(3)
C11 0.023(4) 0.014(3) 0.019(4) -0.002(3) 0.007(4) -0.004(3)
C14 0.018(4) 0.008(3) 0.013(4) 0.004(3) 0.007(3) 0.001(3)
C15 0.010(4) 0.015(3) 0.021(4) -0.003(3) 0.008(3) -0.006(3)
C16 0.022(4) 0.013(3) 0.024(4) -0.002(3) 0.010(4) 0.000(3)
C17 0.018(4) 0.011(3) 0.021(4) 0.003(3) 0.009(3) -0.002(3)
C19 0.011(4) 0.018(3) 0.021(4) 0.010(3) 0.005(3) 0.006(3)
C18 0.014(4) 0.012(3) 0.015(4) 0.006(3) 0.006(3) 0.005(3)
C21 0.012(4) 0.021(4) 0.025(5) 0.006(3) 0.001(4) -0.004(3)
C20 0.014(4) 0.021(4) 0.028(4) 0.003(3) 0.008(3) 0.001(3)
C23 0.027(4) 0.024(4) 0.023(4) 0.005(3) 0.015(4) 0.006(3)
C22 0.020(4) 0.024(4) 0.027(5) 0.010(3) 0.017(4) 0.007(3)
C24 0.020(4) 0.015(3) 0.014(4) 0.002(3) 0.005(3) 0.004(3)
C25 0.020(4) 0.021(4) 0.018(4) 0.009(3) 0.012(3) 0.011(3)
C26 0.022(4) 0.017(3) 0.017(4) -0.002(3) 0.011(4) -0.006(3)
C27 0.025(4) 0.013(3) 0.017(4) -0.001(3) 0.012(4) 0.000(3)
C28 0.017(4) 0.011(3) 0.021(4) 0.002(3) 0.013(3) 0.002(3)
C29 0.017(4) 0.016(3) 0.016(4) 0.000(3) 0.007(3) -0.003(3)
C30 0.017(4) 0.013(3) 0.024(4) 0.002(3) 0.012(4) 0.004(3)
C31 0.021(4) 0.014(4) 0.023(4) 0.004(3) 0.014(4) 0.001(3)
C32 0.020(4) 0.015(3) 0.017(4) -0.003(3) 0.011(3) -0.001(3)
C33 0.013(4) 0.012(3) 0.015(4) -0.001(3) 0.005(3) -0.003(3)
C34 0.024(4) 0.011(3) 0.021(4) -0.002(3) 0.014(4) -0.001(3)
C35 0.018(4) 0.016(3) 0.016(4) 0.000(3) 0.003(4) 0.002(3)
C36 0.014(4) 0.017(4) 0.014(4) -0.006(3) 0.003(3) -0.006(3)
C37 0.010(4) 0.014(3) 0.018(4) -0.007(3) 0.003(3) -0.003(3)
C38 0.014(4) 0.011(3) 0.016(4) -0.004(3) 0.007(3) -0.004(3)
C39 0.011(4) 0.018(3) 0.020(4) -0.004(3) 0.006(3) -0.003(3)
C40 0.018(4) 0.008(3) 0.023(4) 0.001(3) 0.007(4) 0.001(3)
C41 0.021(4) 0.013(3) 0.017(4) -0.003(3) 0.011(3) -0.002(3)
C42 0.015(4) 0.010(3) 0.018(4) -0.005(3) 0.007(3) -0.004(3)
C43 0.014(4) 0.016(3) 0.020(4) -0.005(3) 0.009(3) -0.006(3)
C44 0.016(4) 0.022(4) 0.023(4) -0.005(3) 0.007(3) 0.002(3)
C45 0.013(4) 0.020(4) 0.020(4) 0.002(3) 0.003(3) 0.006(3)
C46 0.014(4) 0.023(4) 0.036(5) -0.006(3) 0.014(4) -0.004(3)
C47 0.028(5) 0.023(4) 0.028(5) -0.008(3) 0.019(4) -0.010(3)
C48 0.022(4) 0.023(4) 0.027(5) 0.005(3) 0.012(4) 0.001(3)
C49 0.024(4) 0.023(4) 0.023(4) -0.006(3) 0.016(4) -0.002(3)
C50 0.018(4) 0.026(4) 0.024(5) 0.001(3) 0.009(4) 0.008(3)
C51 0.024(4) 0.016(3) 0.024(5) 0.003(3) 0.014(4) 0.003(3)
C52 0.016(4) 0.016(4) 0.019(4) -0.009(3) 0.009(3) -0.003(3)
C53 0.018(4) 0.023(4) 0.018(4) 0.000(3) 0.007(3) 0.006(3)
C54 0.025(4) 0.018(4) 0.034(5) 0.003(3) 0.021(4) 0.003(3)
C55 0.017(4) 0.014(4) 0.028(4) -0.003(3) 0.012(4) 0.000(3)
C56 0.019(4) 0.019(4) 0.021(4) 0.004(3) 0.011(3) -0.001(3)
C57 0.022(4) 0.014(3) 0.022(4) 0.009(3) 0.013(4) 0.006(3)
C58 0.021(4) 0.011(3) 0.018(4) 0.003(3) 0.010(3) 0.003(3)
C59 0.014(4) 0.010(3) 0.014(4) 0.007(3) 0.004(3) 0.004(3)
C61 0.017(4) 0.022(4) 0.018(4) 0.003(3) 0.007(4) -0.004(3)
C60 0.021(4) 0.012(3) 0.019(4) 0.002(3) 0.010(4) -0.001(3)
C62 0.022(4) 0.012(3) 0.018(4) -0.003(3) 0.011(3) 0.001(3)
C63 0.014(4) 0.019(3) 0.019(4) 0.006(3) 0.007(3) 0.002(3)
C64 0.017(4) 0.017(3) 0.021(4) -0.001(3) 0.008(4) 0.000(3)
C65 0.020(4) 0.010(3) 0.019(4) 0.005(3) 0.010(3) 0.004(3)
C66 0.019(4) 0.009(3) 0.017(4) 0.004(3) 0.011(3) 0.003(3)
C67 0.017(4) 0.017(3) 0.023(4) 0.003(3) 0.009(3) 0.002(3)
C68 0.018(4) 0.020(3) 0.025(4) 0.007(3) 0.011(3) 0.003(3)
C69 0.019(4) 0.018(3) 0.021(4) 0.007(3) 0.008(3) -0.002(3)
C70 0.020(4) 0.022(4) 0.023(4) 0.005(3) 0.014(3) 0.005(3)
C71 0.027(5) 0.015(3) 0.022(4) -0.003(3) 0.017(4) 0.000(3)
C72 0.028(5) 0.014(3) 0.018(4) 0.000(3) 0.011(4) -0.001(3)

loop_
_atom_type_symbol
_atom_type_description
_atom_type_scat_dispersion_real
_atom_type_scat_dispersion_imag
_atom_type_scat_source
C C 0.0033 0.0016 'International Tables Vol C Tables 4.2.6.8 and 6.1.1.4'
H H 0.0000 0.0000 'International Tables Vol C Tables 4.2.6.8 and 6.1.1.4'
Br Br -0.2901 2.4595 'International Tables Vol C Tables 4.2.6.8 and 6.1.1.4'
N N 0.0061 0.0033 'International Tables Vol C Tables 4.2.6.8 and 6.1.1.4'
O O 0.0106 0.0060 'International Tables Vol C Tables 4.2.6.8 and 6.1.1.4'

loop_
_geom_angle_atom_site_label_1
_geom_angle_atom_site_label_2
_geom_angle_atom_site_label_3
_geom_angle
_geom_angle_site_symmetry_1
_geom_angle_site_symmetry_3
_geom_angle_publ_flag
N2 N1 H1 121(5) . . ?
C31 N1 H1 118(5) . . ?
C31 N1 N2 119.5(5) . . ?
C2 C1 Br2 118.9(5) . . ?
C2 C1 C6 122.1(6) . . ?
C6 C1 Br2 119.0(5) . . ?
C32 N2 N1 116.6(5) . . ?
C1 C2 H2 120.6 . . ?
C1 C2 C3 118.8(6) . . ?
C3 C2 H2 120.6 . . ?
N4 N3 H3 117(5) . . ?
C7 N3 H3 124(5) . . ?
C7 N3 N4 118.9(5) . . ?
C2 C3 H3A 119.5 . . ?
C2 C3 C4 121.1(6) . . ?
C4 C3 H3A 119.5 . . ?
C8 N4 N3 115.6(5) . . ?
C3 C4 C5 118.9(6) . . ?
C3 C4 C7 122.7(6) . . ?
C5 C4 C7 118.3(6) . . ?
N6 N5 H5A 109(4) . . ?
C55 N5 H5A 131(5) . . ?
C55 N5 N6 119.5(5) . . ?
C4 C5 H5 120.0 . . ?
C6 C5 C4 120.1(6) . . ?
C6 C5 H5 120.0 . . ?
C1 C6 H6 120.6 . . ?
C5 C6 C1 118.9(6) . . ?
C5 C6 H6 120.6 . . ?
C56 N6 N5 112.6(5) . . ?
N3 C7 C4 114.8(6) . . ?
O004 C7 N3 123.3(6) . . ?
O004 C7 C4 121.9(6) . . ?
N4 C8 H8 120.5 . . ?
N4 C8 C9 119.1(6) . . ?
C9 C8 H8 120.5 . . ?
C10 C9 C8 118.1(6) . . ?
C10 C9 C14 119.0(6) . . ?
C14 C9 C8 122.8(6) . . ?
C9 C10 H10 119.1 . . ?
C11 C10 C9 121.8(6) . . ?
C11 C10 H10 119.1 . . ?
C12 C13 C18 118.7(6) . . ?
C14 C13 C12 120.3(6) . . ?
C14 C13 C18 121.0(6) . . ?
C13 C12 C21 119.1(6) . . ?
C11 C12 C13 118.5(6) . . ?
C11 C12 C21 122.4(6) . . ?
C10 C11 C12 120.6(6) . . ?
C10 C11 H11 119.7 . . ?
C12 C11 H11 119.7 . . ?
C9 C14 C13 119.7(6) . . ?
C9 C14 C15 122.6(6) . . ?
C13 C14 C15 117.7(6) . . ?
C14 C15 H15 119.2 . . ?
C16 C15 C14 121.5(6) . . ?
C16 C15 H15 119.2 . . ?
C15 C16 H16 119.1 . . ?
C15 C16 C17 121.8(6) . . ?
C17 C16 H16 119.1 . . ?
C18 C17 C16 118.0(6) . . ?
C24 C17 C16 122.4(6) . . ?
C24 C17 C18 119.6(6) . . ?
C18 C19 C20 118.2(6) . . ?
C22 C19 C18 119.6(6) . . ?
C22 C19 C20 122.2(6) . . ?
C17 C18 C13 119.9(6) . . ?
C19 C18 C13 121.0(6) . . ?
C19 C18 C17 119.1(6) . . ?
C12 C21 H21 119.2 . . ?
C20 C21 C12 121.7(6) . . ?
C20 C21 H21 119.2 . . ?
C19 C20 H20 119.3 . . ?
C21 C20 C19 121.4(6) . . ?
C21 C20 H20 119.3 . . ?
C22 C23 H23 119.9 . . ?
C22 C23 C24 120.2(7) . . ?
C24 C23 H23 119.9 . . ?
C19 C22 H22 119.5 . . ?
C23 C22 C19 121.0(7) . . ?
C23 C22 H22 119.5 . . ?
C17 C24 H24 119.8 . . ?
C23 C24 C17 120.5(6) . . ?
C23 C24 H24 119.8 . . ?
C26 C25 Br1 119.5(5) . . ?
C30 C25 Br1 119.3(5) . . ?
C30 C25 C26 121.1(6) . . ?
C25 C26 H26 120.8 . . ?
C27 C26 C25 118.4(6) . . ?
C27 C26 H26 120.8 . . ?
C26 C27 H27 119.3 . . ?
C26 C27 C28 121.4(6) . . ?
C28 C27 H27 119.3 . . ?
C27 C28 C31 116.8(6) . . ?
C29 C28 C27 118.9(6) . . ?
C29 C28 C31 124.3(6) . . ?
C28 C29 H29 119.7 . . ?
C30 C29 C28 120.6(6) . . ?
C30 C29 H29 119.7 . . ?
C25 C30 H30 120.2 . . ?
C29 C30 C25 119.7(6) . . ?
C29 C30 H30 120.2 . . ?
N1 C31 C28 115.8(6) . . ?
O005 C31 N1 121.9(6) . . ?
O005 C31 C28 122.3(6) . . ?
N2 C32 H32 120.7 . . ?
N2 C32 C33 118.6(6) . . ?
C33 C32 H32 120.7 . . ?
C34 C33 C32 118.3(6) . . ?
C34 C33 C38 119.4(6) . . ?
C38 C33 C32 122.3(6) . . ?
C33 C34 H34 118.9 . . ?
C35 C34 C33 122.2(6) . . ?
C35 C34 H34 118.9 . . ?
C34 C35 H35 119.6 . . ?
C34 C35 C36 120.7(6) . . ?
C36 C35 H35 119.6 . . ?
C35 C36 C37 118.7(6) . . ?
C35 C36 C45 123.1(6) . . ?
C37 C36 C45 118.2(6) . . ?
C36 C37 C38 120.6(6) . . ?
C36 C37 C42 119.4(6) . . ?
C38 C37 C42 120.0(6) . . ?
C33 C38 C37 118.4(6) . . ?
C33 C38 C39 123.5(6) . . ?
C37 C38 C39 118.1(6) . . ?
C38 C39 H39 118.9 . . ?
C40 C39 C38 122.1(6) . . ?
C40 C39 H39 118.9 . . ?
C39 C40 H40 119.5 . . ?
C39 C40 C41 121.0(6) . . ?
C41 C40 H40 119.5 . . ?
C40 C41 C42 119.4(6) . . ?
C48 C41 C40 122.3(6) . . ?
C48 C41 C42 118.3(6) . . ?
C41 C42 C37 119.3(6) . . ?
C43 C42 C37 119.6(6) . . ?
C43 C42 C41 121.0(6) . . ?
C42 C43 C44 119.1(6) . . ?
C46 C43 C42 117.7(6) . . ?
C46 C43 C44 123.2(6) . . ?
C43 C44 H44 119.3 . . ?
C45 C44 C43 121.3(6) . . ?
C45 C44 H44 119.3 . . ?
C36 C45 H45 118.8 . . ?
C44 C45 C36 122.4(6) . . ?
C44 C45 H45 118.8 . . ?
C43 C46 H46 119.2 . . ?
C47 C46 C43 121.7(7) . . ?
C47 C46 H46 119.2 . . ?
C46 C47 H47 119.9 . . ?
C48 C47 C46 120.1(7) . . ?
C48 C47 H47 119.9 . . ?
C41 C48 H48 119.4 . . ?
C47 C48 C41 121.1(7) . . ?
C47 C48 H48 119.4 . . ?
C50 C49 Br3 120.3(6) . . ?
C50 C49 C54 121.4(7) . . ?
C54 C49 Br3 118.4(5) . . ?
C49 C50 H50 120.3 . . ?
C49 C50 C51 119.3(7) . . ?
C51 C50 H50 120.3 . . ?
C50 C51 H51 119.7 . . ?
C50 C51 C52 120.5(6) . . ?
C52 C51 H51 119.7 . . ?
C51 C52 C55 117.5(6) . . ?
C53 C52 C51 118.9(6) . . ?
C53 C52 C55 123.6(6) . . ?
C52 C53 H53 119.7 . . ?
C52 C53 C54 120.7(6) . . ?
C54 C53 H53 119.7 . . ?
C49 C54 C53 119.1(6) . . ?
C49 C54 H54 120.5 . . ?
C53 C54 H54 120.5 . . ?
N5 C55 C52 114.4(6) . . ?
O007 C55 N5 123.7(6) . . ?
O007 C55 C52 121.8(6) . . ?
N6 C56 H56 119.2 . . ?
N6 C56 C57 121.6(6) . . ?
C57 C56 H56 119.2 . . ?
C58 C57 C56 120.4(6) . . ?
C62 C57 C56 120.1(6) . . ?
C62 C57 C58 119.5(6) . . ?
C57 C58 C63 123.8(6) . . ?
C59 C58 C57 118.6(6) . . ?
C59 C58 C63 117.5(6) . . ?
C58 C59 C60 120.5(6) . . ?
C58 C59 C66 120.8(6) . . ?
C66 C59 C60 118.7(6) . . ?
C60 C61 H61 119.6 . . ?
C62 C61 H61 119.6 . . ?
C62 C61 C60 120.7(6) . . ?
C61 C60 C59 118.4(6) . . ?
C61 C60 C69 122.9(6) . . ?
C69 C60 C59 118.7(6) . . ?
C57 C62 H62 118.9 . . ?
C61 C62 C57 122.2(6) . . ?
C61 C62 H62 118.9 . . ?
C58 C63 H63 119.0 . . ?
C64 C63 C58 122.0(6) . . ?
C64 C63 H63 119.0 . . ?
C63 C64 H64 119.2 . . ?
C63 C64 C65 121.6(7) . . ?
C65 C64 H64 119.2 . . ?
C66 C65 C64 118.4(6) . . ?
C72 C65 C64 123.0(6) . . ?
C72 C65 C66 118.5(6) . . ?
C65 C66 C59 119.6(6) . . ?
C65 C66 C67 119.9(6) . . ?
C67 C66 C59 120.4(6) . . ?
C66 C67 C68 118.8(6) . . ?
C70 C67 C66 118.9(6) . . ?
C70 C67 C68 122.3(6) . . ?
C67 C68 H68 119.6 . . ?
C69 C68 C67 120.7(6) . . ?
C69 C68 H68 119.6 . . ?
C60 C69 H69 118.7 . . ?
C68 C69 C60 122.6(7) . . ?
C68 C69 H69 118.7 . . ?
C67 C70 H70 119.7 . . ?
C71 C70 C67 120.6(6) . . ?
C71 C70 H70 119.7 . . ?
C70 C71 H71 119.5 . . ?
C70 C71 C72 121.0(6) . . ?
C72 C71 H71 119.5 . . ?
C65 C72 H72 119.5 . . ?
C71 C72 C65 121.0(7) . . ?
C71 C72 H72 119.5 . . ?

loop_
_geom_bond_atom_site_label_1
_geom_bond_atom_site_label_2
_geom_bond_distance
_geom_bond_site_symmetry_2
_geom_bond_publ_flag
Br1 C25 1.893(7) . ?
N1 H1 0.84(7) . ?
N1 N2 1.378(7) . ?
N1 C31 1.356(9) . ?
C1 Br2 1.906(7) . ?
C1 C2 1.361(9) . ?
C1 C6 1.393(10) . ?
N2 C32 1.270(8) . ?
C2 H2 0.9500 . ?
C2 C3 1.380(9) . ?
Br3 C49 1.896(7) . ?
N3 H3 0.92(8) . ?
N3 N4 1.367(7) . ?
N3 C7 1.361(8) . ?
C3 H3A 0.9500 . ?
C3 C4 1.396(9) . ?
O004 C7 1.236(7) . ?
N4 C8 1.292(8) . ?
C4 C5 1.399(9) . ?
C4 C7 1.494(9) . ?
O005 C31 1.233(7) . ?
N5 H5A 1.00(8) . ?
N5 N6 1.388(7) . ?
N5 C55 1.363(8) . ?
C5 H5 0.9500 . ?
C5 C6 1.383(9) . ?
C6 H6 0.9500 . ?
N6 C56 1.289(8) . ?
O007 C55 1.226(7) . ?
C8 H8 0.9500 . ?
C8 C9 1.455(9) . ?
C9 C10 1.399(9) . ?
C9 C14 1.408(9) . ?
C10 H10 0.9500 . ?
C10 C11 1.375(10) . ?
C13 C12 1.427(9) . ?
C13 C14 1.409(9) . ?
C13 C18 1.429(9) . ?
C12 C11 1.404(10) . ?
C12 C21 1.432(9) . ?
C11 H11 0.9500 . ?
C14 C15 1.444(8) . ?
C15 H15 0.9500 . ?
C15 C16 1.355(9) . ?
C16 H16 0.9500 . ?
C16 C17 1.432(9) . ?
C17 C18 1.422(9) . ?
C17 C24 1.399(9) . ?
C19 C18 1.412(9) . ?
C19 C20 1.442(9) . ?
C19 C22 1.397(10) . ?
C21 H21 0.9500 . ?
C21 C20 1.336(10) . ?
C20 H20 0.9500 . ?
C23 H23 0.9500 . ?
C23 C22 1.379(10) . ?
C23 C24 1.390(10) . ?
C22 H22 0.9500 . ?
C24 H24 0.9500 . ?
C25 C26 1.395(9) . ?
C25 C30 1.383(9) . ?
C26 H26 0.9500 . ?
C26 C27 1.380(9) . ?
C27 H27 0.9500 . ?
C27 C28 1.397(10) . ?
C28 C29 1.390(9) . ?
C28 C31 1.477(9) . ?
C29 H29 0.9500 . ?
C29 C30 1.379(9) . ?
C30 H30 0.9500 . ?
C32 H32 0.9500 . ?
C32 C33 1.468(9) . ?
C33 C34 1.399(9) . ?
C33 C38 1.421(9) . ?
C34 H34 0.9500 . ?
C34 C35 1.371(9) . ?
C35 H35 0.9500 . ?
C35 C36 1.401(10) . ?
C36 C37 1.427(9) . ?
C36 C45 1.430(9) . ?
C37 C38 1.428(9) . ?
C37 C42 1.434(9) . ?
C38 C39 1.430(9) . ?
C39 H39 0.9500 . ?
C39 C40 1.354(9) . ?
C40 H40 0.9500 . ?
C40 C41 1.421(9) . ?
C41 C42 1.423(9) . ?
C41 C48 1.403(10) . ?
C42 C43 1.419(9) . ?
C43 C44 1.422(9) . ?
C43 C46 1.404(10) . ?
C44 H44 0.9500 . ?
C44 C45 1.331(9) . ?
C45 H45 0.9500 . ?
C46 H46 0.9500 . ?
C46 C47 1.388(11) . ?
C47 H47 0.9500 . ?
C47 C48 1.383(10) . ?
C48 H48 0.9500 . ?
C49 C50 1.373(10) . ?
C49 C54 1.380(10) . ?
C50 H50 0.9500 . ?
C50 C51 1.383(9) . ?
C51 H51 0.9500 . ?
C51 C52 1.399(10) . ?
C52 C53 1.385(10) . ?
C52 C55 1.489(9) . ?
C53 H53 0.9500 . ?
C53 C54 1.388(9) . ?
C54 H54 0.9500 . ?
C56 H56 0.9500 . ?
C56 C57 1.458(9) . ?
C57 C58 1.419(9) . ?
C57 C62 1.397(9) . ?
C58 C59 1.417(9) . ?
C58 C63 1.440(9) . ?
C59 C60 1.437(9) . ?
C59 C66 1.428(9) . ?
C61 H61 0.9500 . ?
C61 C60 1.403(9) . ?
C61 C62 1.367(9) . ?
C60 C69 1.423(9) . ?
C62 H62 0.9500 . ?
C63 H63 0.9500 . ?
C63 C64 1.339(9) . ?
C64 H64 0.9500 . ?
C64 C65 1.434(9) . ?
C65 C66 1.420(9) . ?
C65 C72 1.404(9) . ?
C66 C67 1.420(9) . ?
C67 C68 1.437(9) . ?
C67 C70 1.405(9) . ?
C68 H68 0.9500 . ?
C68 C69 1.338(9) . ?
C69 H69 0.9500 . ?
C70 H70 0.9500 . ?
C70 C71 1.375(9) . ?
C71 H71 0.9500 . ?
C71 C72 1.377(10) . ?
C72 H72 0.9500 . ?

loop_
_geom_torsion_atom_site_label_1
_geom_torsion_atom_site_label_2
_geom_torsion_atom_site_label_3
_geom_torsion_atom_site_label_4
_geom_torsion
_geom_torsion_site_symmetry_1
_geom_torsion_site_symmetry_2
_geom_torsion_site_symmetry_3
_geom_torsion_site_symmetry_4
_geom_torsion_publ_flag
Br1 C25 C26 C27 -179.0(5) . . . . ?
Br1 C25 C30 C29 -179.8(5) . . . . ?
N1 N2 C32 C33 178.4(5) . . . . ?
C1 C2 C3 C4 -1.6(10) . . . . ?
Br2 C1 C2 C3 -178.0(5) . . . . ?
Br2 C1 C6 C5 179.4(5) . . . . ?
N2 N1 C31 O005 -2.0(10) . . . . ?
N2 N1 C31 C28 178.8(5) . . . . ?
N2 C32 C33 C34 -29.7(9) . . . . ?
N2 C32 C33 C38 148.1(6) . . . . ?
C2 C1 C6 C5 -0.9(10) . . . . ?
C2 C3 C4 C5 -0.4(10) . . . . ?
C2 C3 C4 C7 -177.4(6) . . . . ?
Br3 C49 C50 C51 179.7(5) . . . . ?
Br3 C49 C54 C53 178.3(5) . . . . ?
N3 N4 C8 C9 -177.1(5) . . . . ?
C3 C4 C5 C6 1.7(10) . . . . ?
C3 C4 C7 N3 -34.2(9) . . . . ?
C3 C4 C7 O004 145.2(7) . . . . ?
N4 N3 C7 O004 -4.1(10) . . . . ?
N4 N3 C7 C4 175.4(5) . . . . ?
N4 C8 C9 C10 30.9(9) . . . . ?
N4 C8 C9 C14 -148.7(6) . . . . ?
C4 C5 C6 C1 -1.1(10) . . . . ?
N5 N6 C56 C57 -176.4(6) . . . . ?
C5 C4 C7 N3 148.7(6) . . . . ?
C5 C4 C7 O004 -31.9(10) . . . . ?
C6 C1 C2 C3 2.3(10) . . . . ?
N6 N5 C55 O007 1.8(11) . . . . ?
N6 N5 C55 C52 179.1(6) . . . . ?
N6 C56 C57 C58 -158.6(6) . . . . ?
N6 C56 C57 C62 25.0(10) . . . . ?
C7 N3 N4 C8 -176.6(6) . . . . ?
C7 C4 C5 C6 178.9(6) . . . . ?
C8 C9 C10 C11 -178.5(6) . . . . ?
C8 C9 C14 C13 177.6(6) . . . . ?
C8 C9 C14 C15 0.0(10) . . . . ?
C9 C10 C11 C12 0.2(10) . . . . ?
C9 C14 C15 C16 177.6(6) . . . . ?
C10 C9 C14 C13 -2.0(9) . . . . ?
C10 C9 C14 C15 -179.6(6) . . . . ?
C13 C12 C11 C10 -0.6(10) . . . . ?
C13 C12 C21 C20 1.0(10) . . . . ?
C13 C14 C15 C16 -0.1(9) . . . . ?
C12 C13 C14 C9 1.7(9) . . . . ?
C12 C13 C14 C15 179.4(6) . . . . ?
C12 C13 C18 C17 -178.8(6) . . . . ?
C12 C13 C18 C19 -0.5(9) . . . . ?
C12 C21 C20 C19 -0.9(10) . . . . ?
C11 C12 C21 C20 -178.1(6) . . . . ?
C14 C9 C10 C11 1.1(10) . . . . ?
C14 C13 C12 C11 -0.4(9) . . . . ?
C14 C13 C12 C21 -179.5(6) . . . . ?
C14 C13 C18 C17 0.4(9) . . . . ?
C14 C13 C18 C19 178.7(6) . . . . ?
C14 C15 C16 C17 -0.7(10) . . . . ?
C15 C16 C17 C18 1.3(10) . . . . ?
C15 C16 C17 C24 180.0(6) . . . . ?
C16 C17 C18 C13 -1.2(9) . . . . ?
C16 C17 C18 C19 -179.5(6) . . . . ?
C16 C17 C24 C23 -180.0(6) . . . . ?
C18 C13 C12 C11 178.8(6) . . . . ?
C18 C13 C12 C21 -0.3(9) . . . . ?
C18 C13 C14 C9 -177.5(6) . . . . ?
C18 C13 C14 C15 0.2(9) . . . . ?
C18 C17 C24 C23 -1.4(10) . . . . ?
C18 C19 C20 C21 0.1(9) . . . . ?
C18 C19 C22 C23 0.4(10) . . . . ?
C21 C12 C11 C10 178.5(6) . . . . ?
C20 C19 C18 C13 0.6(9) . . . . ?
C20 C19 C18 C17 178.9(6) . . . . ?
C20 C19 C22 C23 -179.8(6) . . . . ?
C22 C19 C18 C13 -179.6(6) . . . . ?
C22 C19 C18 C17 -1.3(9) . . . . ?
C22 C19 C20 C21 -179.7(6) . . . . ?
C22 C23 C24 C17 0.4(10) . . . . ?
C24 C17 C18 C13 -179.9(6) . . . . ?
C24 C17 C18 C19 1.8(9) . . . . ?
C24 C23 C22 C19 0.1(10) . . . . ?
C25 C26 C27 C28 -1.9(10) . . . . ?
C26 C25 C30 C29 0.3(10) . . . . ?
C26 C27 C28 C29 1.5(10) . . . . ?
C26 C27 C28 C31 179.9(6) . . . . ?
C27 C28 C29 C30 -0.2(10) . . . . ?
C27 C28 C31 N1 148.6(6) . . . . ?
C27 C28 C31 O005 -30.7(10) . . . . ?
C28 C29 C30 C25 -0.7(10) . . . . ?
C29 C28 C31 N1 -33.1(10) . . . . ?
C29 C28 C31 O005 147.7(7) . . . . ?
C30 C25 C26 C27 1.0(10) . . . . ?
C31 N1 N2 C32 164.5(6) . . . . ?
C31 C28 C29 C30 -178.5(6) . . . . ?
C32 C33 C34 C35 176.8(6) . . . . ?
C32 C33 C38 C37 -174.8(6) . . . . ?
C32 C33 C38 C39 3.0(10) . . . . ?
C33 C34 C35 C36 -0.6(10) . . . . ?
C33 C38 C39 C40 -175.5(6) . . . . ?
C34 C33 C38 C37 3.0(9) . . . . ?
C34 C33 C38 C39 -179.2(6) . . . . ?
C34 C35 C36 C37 0.4(10) . . . . ?
C34 C35 C36 C45 -178.1(6) . . . . ?
C35 C36 C37 C38 1.5(9) . . . . ?
C35 C36 C37 C42 -177.7(6) . . . . ?
C35 C36 C45 C44 177.8(6) . . . . ?
C36 C37 C38 C33 -3.3(9) . . . . ?
C36 C37 C38 C39 178.8(6) . . . . ?
C36 C37 C42 C41 178.5(6) . . . . ?
C36 C37 C42 C43 -0.3(9) . . . . ?
C37 C36 C45 C44 -0.6(10) . . . . ?
C37 C38 C39 C40 2.3(9) . . . . ?
C37 C42 C43 C44 -0.4(9) . . . . ?
C37 C42 C43 C46 179.6(6) . . . . ?
C38 C33 C34 C35 -1.1(10) . . . . ?
C38 C37 C42 C41 -0.7(9) . . . . ?
C38 C37 C42 C43 -179.6(6) . . . . ?
C38 C39 C40 C41 0.1(10) . . . . ?
C39 C40 C41 C42 -2.8(10) . . . . ?
C39 C40 C41 C48 178.9(6) . . . . ?
C40 C41 C42 C37 3.1(9) . . . . ?
C40 C41 C42 C43 -178.1(6) . . . . ?
C40 C41 C48 C47 178.2(6) . . . . ?
C41 C42 C43 C44 -179.3(6) . . . . ?
C41 C42 C43 C46 0.8(9) . . . . ?
C42 C37 C38 C33 176.0(6) . . . . ?
C42 C37 C38 C39 -1.9(9) . . . . ?
C42 C41 C48 C47 -0.1(10) . . . . ?
C42 C43 C44 C45 0.7(10) . . . . ?
C42 C43 C46 C47 -2.0(10) . . . . ?
C43 C44 C45 C36 -0.1(10) . . . . ?
C43 C46 C47 C48 2.2(11) . . . . ?
C44 C43 C46 C47 178.0(7) . . . . ?
C45 C36 C37 C38 -179.9(6) . . . . ?
C45 C36 C37 C42 0.9(9) . . . . ?
C46 C43 C44 C45 -179.3(7) . . . . ?
C46 C47 C48 C41 -1.1(11) . . . . ?
C48 C41 C42 C37 -178.5(6) . . . . ?
C48 C41 C42 C43 0.3(9) . . . . ?
C49 C50 C51 C52 1.6(10) . . . . ?
C50 C49 C54 C53 -2.3(11) . . . . ?
C50 C51 C52 C53 -1.3(10) . . . . ?
C50 C51 C52 C55 177.5(6) . . . . ?
C51 C52 C53 C54 -0.8(10) . . . . ?
C51 C52 C55 N5 -146.4(6) . . . . ?
C51 C52 C55 O007 31.0(10) . . . . ?
C52 C53 C54 C49 2.5(10) . . . . ?
C53 C52 C55 N5 32.4(10) . . . . ?
C53 C52 C55 O007 -150.3(7) . . . . ?
C54 C49 C50 C51 0.2(11) . . . . ?
C55 N5 N6 C56 -158.7(6) . . . . ?
C55 C52 C53 C54 -179.5(6) . . . . ?
C56 C57 C58 C59 -175.7(6) . . . . ?
C56 C57 C58 C63 6.9(10) . . . . ?
C56 C57 C62 C61 174.7(6) . . . . ?
C57 C58 C59 C60 1.8(9) . . . . ?
C57 C58 C59 C66 -178.4(6) . . . . ?
C57 C58 C63 C64 177.7(6) . . . . ?
C58 C57 C62 C61 -1.8(10) . . . . ?
C58 C59 C60 C61 -3.3(9) . . . . ?
C58 C59 C60 C69 177.3(6) . . . . ?
C58 C59 C66 C65 0.5(9) . . . . ?
C58 C59 C66 C67 -178.2(6) . . . . ?
C58 C63 C64 C65 0.6(10) . . . . ?
C59 C58 C63 C64 0.3(9) . . . . ?
C59 C60 C69 C68 1.7(9) . . . . ?
C59 C66 C67 C68 0.2(9) . . . . ?
C59 C66 C67 C70 179.3(6) . . . . ?
C61 C60 C69 C68 -177.7(7) . . . . ?
C60 C59 C66 C65 -179.7(6) . . . . ?
C60 C59 C66 C67 1.6(9) . . . . ?
C60 C61 C62 C57 0.2(10) . . . . ?
C62 C57 C58 C59 0.7(9) . . . . ?
C62 C57 C58 C63 -176.6(6) . . . . ?
C62 C61 C60 C59 2.4(10) . . . . ?
C62 C61 C60 C69 -178.3(6) . . . . ?
C63 C58 C59 C60 179.3(6) . . . . ?
C63 C58 C59 C66 -0.9(9) . . . . ?
C63 C64 C65 C66 -1.0(10) . . . . ?
C63 C64 C65 C72 178.1(6) . . . . ?
C64 C65 C66 C59 0.5(9) . . . . ?
C64 C65 C66 C67 179.2(6) . . . . ?
C64 C65 C72 C71 -179.8(6) . . . . ?
C65 C66 C67 C68 -178.4(6) . . . . ?
C65 C66 C67 C70 0.6(9) . . . . ?
C66 C59 C60 C61 176.8(6) . . . . ?
C66 C59 C60 C69 -2.6(9) . . . . ?
C66 C65 C72 C71 -0.7(10) . . . . ?
C66 C67 C68 C69 -1.2(9) . . . . ?
C66 C67 C70 C71 -0.6(10) . . . . ?
C67 C68 C69 C60 0.2(10) . . . . ?
C67 C70 C71 C72 -0.1(10) . . . . ?
C68 C67 C70 C71 178.4(6) . . . . ?
C70 C67 C68 C69 179.8(6) . . . . ?
C70 C71 C72 C65 0.8(11) . . . . ?
C72 C65 C66 C59 -178.6(6) . . . . ?
C72 C65 C66 C67 0.0(9) . . . . ?
